data_7108385
loop_
_publ_author_name
'Sebastian Schmidt'
'Denis Prodius'
'Ghenadie Novitchi'
'Valeriu Mereacre'
'George E Kostakis'
'Annie K.Powell'

_publ_section_title
;
 New Members of Ferromagnetic Heteronuclear Ferric Wheels: Structure and
 Properties of {Fe4(Er, Lu)2} coordination clusters
;
_journal_name_full Chem.Commun.
_journal_page_first 9825
_journal_paper_doi 10.1039/c2cc34361d
_journal_volume 48
_journal_year 2012
_chemical_formula_sum 'C54 H106 Er2 Fe4 N16 O24'
_chemical_formula_weight 1921.47
_chemical_name_systematic
;
?
;
_space_group_IT_number 2
_symmetry_cell_setting triclinic
_symmetry_space_group_name_Hall '-P 1'
_symmetry_space_group_name_H-M 'P -1'
_atom_sites_solution_hydrogens geom
_atom_sites_solution_primary direct
_atom_sites_solution_secondary difmap
_audit_creation_method SHELXL-97
_cell_angle_alpha 115.920(8)
_cell_angle_beta 100.591(9)
_cell_angle_gamma 99.214(9)
_cell_formula_units_Z 1
_cell_length_a 12.3612(14)
_cell_length_b 13.6377(17)
_cell_length_c 13.7548(15)
_cell_measurement_reflns_used 7347
_cell_measurement_temperature 180(2)
_cell_measurement_theta_max 24.67
_cell_measurement_theta_min 1.72
_cell_volume 1972.7(5)
_computing_cell_refinement 'STOE X-AREA'
_computing_data_collection 'STOE X-AREA'
_computing_data_reduction 'STOE X-RED'
_computing_structure_refinement 'SHELXL-97 (Sheldrick, 1997)'
_computing_structure_solution 'SHELXS-97 (Sheldrick, 1990)'
_diffrn_ambient_temperature 180(2)
_diffrn_detector 'image plate ( 34 cm diameter )'
_diffrn_detector_type STOE
_diffrn_measured_fraction_theta_full 0.994
_diffrn_measured_fraction_theta_max 0.985
_diffrn_measurement_device '2-circle goniometer'
_diffrn_measurement_device_type 'STOE IPDS 2'
_diffrn_radiation_monochromator graphite
_diffrn_radiation_source 'fine-focus sealed tube'
_diffrn_radiation_type MoK\a
_diffrn_radiation_wavelength 0.71073
_diffrn_reflns_av_R_equivalents 0.0665
_diffrn_reflns_av_sigmaI/netI 0.1502
_diffrn_reflns_limit_h_max 15
_diffrn_reflns_limit_h_min -15
_diffrn_reflns_limit_k_max 13
_diffrn_reflns_limit_k_min -17
_diffrn_reflns_limit_l_max 17
_diffrn_reflns_limit_l_min -16
_diffrn_reflns_number 13320
_diffrn_reflns_theta_full 25.00
_diffrn_reflns_theta_max 26.79
_diffrn_reflns_theta_min 1.72
_exptl_absorpt_coefficient_mu 2.897
_exptl_absorpt_correction_T_max 0.9181
_exptl_absorpt_correction_T_min 0.7605
_exptl_absorpt_correction_type multi-scan
_exptl_absorpt_process_details 'XPREP in SHELXTL 6.14 (BrukerAXS Inc., 2003)'
_exptl_crystal_colour yellow
_exptl_crystal_density_diffrn 1.617
_exptl_crystal_density_method 'not measured'
_exptl_crystal_description plate
_exptl_crystal_F_000 974
_exptl_crystal_size_max 0.10
_exptl_crystal_size_mid 0.08
_exptl_crystal_size_min 0.03
_refine_diff_density_max 0.741
_refine_diff_density_min -1.369
_refine_diff_density_rms 0.115
_refine_ls_extinction_method none
_refine_ls_goodness_of_fit_ref 0.903
_refine_ls_hydrogen_treatment mixed
_refine_ls_matrix_type full
_refine_ls_number_parameters 454
_refine_ls_number_reflns 8316
_refine_ls_number_restraints 2
_refine_ls_restrained_S_all 0.903
_refine_ls_R_factor_all 0.1084
_refine_ls_R_factor_gt 0.0491
_refine_ls_shift/su_max 0.001
_refine_ls_shift/su_mean 0.000
_refine_ls_structure_factor_coef Fsqd
_refine_ls_weighting_details 'calc w=1/[\s^2^(Fo^2^)+(0.0081P)^2^+0.0000P] where P=(Fo^2^+2Fc^2^)/3'
_refine_ls_weighting_scheme calc
_refine_ls_wR_factor_gt 0.0793
_refine_ls_wR_factor_ref 0.0888
_reflns_number_gt 4375
_reflns_number_total 8316
_reflns_threshold_expression >2sigma(I)
_cod_data_source_file c2cc34361d.txt
_cod_data_source_block 1
_cod_original_cell_volume 1972.7(4)
_cod_original_sg_symbol_H-M P-1
_cod_database_code 7108385

loop_
_symmetry_equiv_pos_as_xyz
'x, y, z'
'-x, -y, -z'

loop_
_atom_site_label
_atom_site_type_symbol
_atom_site_fract_x
_atom_site_fract_y
_atom_site_fract_z
_atom_site_U_iso_or_equiv
_atom_site_adp_type
_atom_site_occupancy
_atom_site_symmetry_multiplicity
_atom_site_calc_flag
_atom_site_refinement_flags
_atom_site_disorder_assembly
_atom_site_disorder_group
Er1 Er 0.49995(4) 0.17957(4) 0.27155(4) 0.04253(11) Uani 1 1 d . . .
Fe1 Fe 0.68214(9) 0.25390(10) 0.14565(9) 0.0444(3) Uani 1 1 d . . .
Fe2 Fe 0.68229(9) 0.08036(10) -0.10707(9) 0.0451(3) Uani 1 1 d . . .
O1 O 0.5622(4) 0.3042(4) 0.2098(4) 0.0456(13) Uani 1 1 d . . .
O2 O 0.3925(5) 0.2009(5) 0.3987(5) 0.0541(14) Uani 1 1 d D . .
H21 H 0.334(6) 0.137(5) 0.370(7) 0.081 Uiso 1 1 d D . .
O3 O 0.3449(4) 0.0708(4) 0.1198(4) 0.0442(13) Uani 1 1 d . . .
O4 O 0.6562(4) 0.1570(5) 0.2132(4) 0.0461(14) Uani 1 1 d . . .
O5 O 0.4417(4) 0.0005(4) 0.2470(4) 0.0461(13) Uani 1 1 d . . .
O6 O 0.6086(4) 0.3459(5) 0.4417(4) 0.0518(14) Uani 1 1 d D . .
H61 H 0.666(6) 0.389(7) 0.437(8) 0.078 Uiso 1 1 d D . .
O7 O 0.6875(5) 0.3517(5) 0.0659(4) 0.0529(15) Uani 1 1 d . . .
O8 O 0.6897(4) 0.2307(5) -0.1062(4) 0.0492(13) Uani 1 1 d . . .
O9 O 0.8143(5) 0.3728(5) 0.2694(5) 0.0582(16) Uani 1 1 d . . .
O10 O 0.8176(5) 0.0754(5) -0.1621(5) 0.0594(16) Uani 1 1 d . . .
O11 O 0.7708(6) -0.0323(6) -0.3526(6) 0.084(2) Uani 1 1 d . . .
O12 O 0.7758(5) 0.4778(5) 0.4359(5) 0.0691(17) Uani 1 1 d . . .
N1 N 0.3582(5) 0.2946(6) 0.2534(6) 0.0487(17) Uani 1 1 d . . .
N2 N 0.6401(5) 0.1342(6) 0.3999(5) 0.0471(16) Uani 1 1 d . . .
N3 N 0.7912(5) 0.1684(6) 0.0597(5) 0.0484(17) Uani 1 1 d . A .
N4 N 0.8922(7) 0.1981(7) 0.0894(6) 0.074(2) Uani 1 1 d . . .
N5A N 0.9895(17) 0.2515(18) 0.1114(16) 0.088(6) Uiso 0.50 1 d P A 1
N5B N 0.9909(14) 0.2035(14) 0.1260(13) 0.061(4) Uiso 0.50 1 d P A 2
N6 N 0.5671(5) 0.1233(6) -0.0078(5) 0.0437(16) Uani 1 1 d . . .
N7 N 0.4805(9) 0.1436(7) -0.0462(6) 0.070(2) Uani 1 1 d . . .
N8 N 0.3979(7) 0.1667(9) -0.0854(7) 0.090(3) Uani 1 1 d . . .
C1 C 0.5190(8) 0.4002(8) 0.2207(8) 0.059(2) Uani 1 1 d . . .
H1A H 0.4838 0.3904 0.1452 0.071 Uiso 1 1 calc R . .
H1B H 0.5824 0.4708 0.2619 0.071 Uiso 1 1 calc R . .
C2 C 0.4307(7) 0.4073(7) 0.2849(7) 0.056(2) Uani 1 1 d . . .
H2A H 0.4703 0.4471 0.3668 0.067 Uiso 1 1 calc R . .
H2B H 0.3814 0.4526 0.2700 0.067 Uiso 1 1 calc R . .
C3 C 0.2849(7) 0.3006(8) 0.3293(8) 0.062(3) Uani 1 1 d . . .
H3A H 0.2153 0.2360 0.2876 0.075 Uiso 1 1 calc R . .
H3B H 0.2607 0.3713 0.3524 0.075 Uiso 1 1 calc R . .
C4 C 0.3458(8) 0.2979(8) 0.4322(8) 0.061(3) Uani 1 1 d . . .
H4A H 0.4083 0.3685 0.4808 0.074 Uiso 1 1 calc R . .
H4B H 0.2919 0.2925 0.4759 0.074 Uiso 1 1 calc R . .
C5 C 0.2899(7) 0.2345(8) 0.1317(7) 0.057(2) Uani 1 1 d . . .
H5A H 0.3376 0.2493 0.0866 0.069 Uiso 1 1 calc R . .
H5B H 0.2231 0.2648 0.1232 0.069 Uiso 1 1 calc R . .
C6 C 0.2487(7) 0.1083(7) 0.0872(7) 0.054(2) Uani 1 1 d . . .
H6A H 0.1873 0.0911 0.1192 0.065 Uiso 1 1 calc R . .
H6B H 0.2178 0.0689 0.0040 0.065 Uiso 1 1 calc R . .
C7 C 0.7512(7) 0.1298(7) 0.2679(7) 0.049(2) Uani 1 1 d . . .
H7A H 0.8134 0.2000 0.3193 0.059 Uiso 1 1 calc R . .
H7B H 0.7817 0.0779 0.2101 0.059 Uiso 1 1 calc R . .
C8 C 0.7115(7) 0.0751(7) 0.3333(7) 0.052(2) Uani 1 1 d . . .
H8A H 0.6673 -0.0045 0.2803 0.062 Uiso 1 1 calc R . .
H8B H 0.7789 0.0746 0.3844 0.062 Uiso 1 1 calc R . .
C9 C 0.5683(7) 0.0594(8) 0.4278(7) 0.058(2) Uani 1 1 d . . .
H9A H 0.5265 0.1030 0.4788 0.069 Uiso 1 1 calc R . .
H9B H 0.6174 0.0298 0.4676 0.069 Uiso 1 1 calc R . .
C10 C 0.4840(7) -0.0381(8) 0.3223(7) 0.056(2) Uani 1 1 d . . .
H10A H 0.5219 -0.0975 0.2860 0.067 Uiso 1 1 calc R . .
H10B H 0.4199 -0.0715 0.3421 0.067 Uiso 1 1 calc R . .
C11 C 0.7132(7) 0.2378(8) 0.5014(8) 0.064(3) Uani 1 1 d . . .
H11A H 0.7846 0.2644 0.4867 0.077 Uiso 1 1 calc R . .
H11B H 0.7339 0.2207 0.5643 0.077 Uiso 1 1 calc R . .
C12 C 0.6510(7) 0.3314(8) 0.5351(7) 0.057(2) Uani 1 1 d . . .
H12A H 0.5871 0.3106 0.5626 0.069 Uiso 1 1 calc R . .
H12B H 0.7046 0.4033 0.5969 0.069 Uiso 1 1 calc R . .
C13 C 0.6910(7) 0.3276(7) -0.0327(8) 0.053(2) Uani 1 1 d . B .
C14 C 0.7024(11) 0.4210(9) -0.0639(8) 0.091(4) Uani 1 1 d . . .
C15A C 0.696(2) 0.381(2) -0.1851(18) 0.087(6) Uiso 0.50 1 d P B 1
H15A H 0.7741 0.3894 -0.1931 0.131 Uiso 0.50 1 calc PR B 1
H15B H 0.6587 0.4263 -0.2117 0.131 Uiso 0.50 1 calc PR B 1
H15C H 0.6529 0.3011 -0.2299 0.131 Uiso 0.50 1 calc PR B 1
C16A C 0.8522(19) 0.476(2) -0.011(2) 0.097(7) Uiso 0.50 1 d P B 1
H16A H 0.8764 0.4929 0.0680 0.146 Uiso 0.50 1 calc PR B 1
H16B H 0.8751 0.5457 -0.0156 0.146 Uiso 0.50 1 calc PR B 1
H16C H 0.8884 0.4201 -0.0555 0.146 Uiso 0.50 1 calc PR B 1
C15B C 0.5768(16) 0.3691(18) -0.1741(17) 0.079(6) Uiso 0.50 1 d P B 2
H15D H 0.5111 0.3500 -0.1490 0.118 Uiso 0.50 1 calc PR B 2
H15E H 0.5808 0.3011 -0.2386 0.118 Uiso 0.50 1 calc PR B 2
H15F H 0.5680 0.4271 -0.1965 0.118 Uiso 0.50 1 calc PR B 2
C16B C 0.782(2) 0.430(2) -0.120(2) 0.087(6) Uiso 0.50 1 d P B 2
H16D H 0.8588 0.4600 -0.0670 0.131 Uiso 0.50 1 calc PR B 2
H16E H 0.7685 0.4810 -0.1504 0.131 Uiso 0.50 1 calc PR B 2
H16F H 0.7748 0.3548 -0.1814 0.131 Uiso 0.50 1 calc PR B 2
C17 C 0.6709(10) 0.5206(10) 0.0081(10) 0.096(4) Uani 1 1 d . B .
H17A H 0.7196 0.5540 0.0857 0.143 Uiso 1 1 calc R . .
H17B H 0.5907 0.4988 0.0060 0.143 Uiso 1 1 calc R . .
H17C H 0.6812 0.5762 -0.0189 0.143 Uiso 1 1 calc R . .
C18 C 0.8246(8) 0.4633(9) 0.3602(8) 0.059(2) Uani 1 1 d . . .
C19 C 0.9123(8) 0.5697(9) 0.3784(8) 0.068(3) Uani 1 1 d . . .
C20 C 1.0039(9) 0.5330(11) 0.3162(10) 0.106(4) Uani 1 1 d . . .
H20A H 1.0515 0.5011 0.3532 0.160 Uiso 1 1 calc R . .
H20B H 1.0521 0.5990 0.3187 0.160 Uiso 1 1 calc R . .
H20C H 0.9657 0.4757 0.2374 0.160 Uiso 1 1 calc R . .
C21 C 0.9653(8) 0.6540(9) 0.5034(9) 0.086(3) Uani 1 1 d . . .
H21A H 1.0145 0.6218 0.5387 0.129 Uiso 1 1 calc R . .
H21B H 0.9045 0.6698 0.5400 0.129 Uiso 1 1 calc R . .
H21C H 1.0110 0.7245 0.5120 0.129 Uiso 1 1 calc R . .
C22 C 0.8382(9) 0.6256(10) 0.3231(10) 0.094(3) Uani 1 1 d . . .
H22A H 0.8873 0.6943 0.3312 0.140 Uiso 1 1 calc R . .
H22B H 0.7788 0.6453 0.3607 0.140 Uiso 1 1 calc R . .
H22C H 0.8022 0.5720 0.2428 0.140 Uiso 1 1 calc R . .
C23 C 0.8406(8) 0.0406(8) -0.2553(9) 0.058(2) Uani 1 1 d . . .
C24 C 0.9598(8) 0.0901(9) -0.2517(8) 0.064(2) Uani 1 1 d . . .
C25 C 0.9907(12) 0.2204(10) -0.1822(12) 0.140(6) Uani 1 1 d . . .
H25A H 0.9409 0.2495 -0.2209 0.210 Uiso 1 1 calc R . .
H25B H 1.0706 0.2526 -0.1741 0.210 Uiso 1 1 calc R . .
H25C H 0.9800 0.2420 -0.1073 0.210 Uiso 1 1 calc R . .
C26 C 0.9774(10) 0.0544(13) -0.3664(9) 0.139(6) Uani 1 1 d . . .
H26A H 0.9268 0.0805 -0.4077 0.208 Uiso 1 1 calc R . .
H26B H 0.9598 -0.0284 -0.4082 0.208 Uiso 1 1 calc R . .
H26C H 1.0571 0.0877 -0.3580 0.208 Uiso 1 1 calc R . .
C27 C 1.0400(10) 0.0485(16) -0.1877(14) 0.162(7) Uani 1 1 d . . .
H27A H 1.0223 -0.0343 -0.2299 0.242 Uiso 1 1 calc R . .
H27B H 1.0291 0.0715 -0.1128 0.242 Uiso 1 1 calc R . .
H27C H 1.1196 0.0819 -0.1797 0.242 Uiso 1 1 calc R . .

loop_
_atom_site_aniso_label
_atom_site_aniso_U_11
_atom_site_aniso_U_22
_atom_site_aniso_U_33
_atom_site_aniso_U_23
_atom_site_aniso_U_13
_atom_site_aniso_U_12
Er1 0.0437(2) 0.0426(2) 0.0407(2) 0.01816(18) 0.01631(17) 0.01106(17)
Fe1 0.0461(7) 0.0441(7) 0.0412(7) 0.0181(6) 0.0159(6) 0.0107(6)
Fe2 0.0455(7) 0.0461(8) 0.0425(7) 0.0190(6) 0.0169(6) 0.0111(6)
O1 0.048(3) 0.053(4) 0.046(3) 0.025(3) 0.023(3) 0.024(3)
O2 0.051(4) 0.057(4) 0.048(3) 0.024(3) 0.014(3) 0.002(3)
O3 0.043(3) 0.039(3) 0.042(3) 0.016(3) 0.007(3) 0.009(3)
O4 0.044(3) 0.061(4) 0.040(3) 0.029(3) 0.014(3) 0.013(3)
O5 0.051(3) 0.044(3) 0.040(3) 0.020(3) 0.006(3) 0.009(3)
O6 0.047(3) 0.051(4) 0.046(3) 0.016(3) 0.013(3) 0.003(3)
O7 0.064(4) 0.055(4) 0.042(3) 0.024(3) 0.020(3) 0.014(3)
O8 0.058(3) 0.041(3) 0.044(3) 0.019(3) 0.011(3) 0.009(3)
O9 0.058(4) 0.042(4) 0.057(4) 0.011(3) 0.017(3) 0.006(3)
O10 0.060(4) 0.079(5) 0.046(4) 0.029(3) 0.031(3) 0.020(3)
O11 0.067(4) 0.090(6) 0.078(5) 0.032(5) 0.032(4) -0.008(4)
O12 0.070(4) 0.060(4) 0.059(4) 0.020(4) 0.019(4) -0.004(3)
N1 0.047(4) 0.048(4) 0.054(4) 0.022(4) 0.023(4) 0.015(3)
N2 0.048(4) 0.042(4) 0.050(4) 0.020(4) 0.018(4) 0.010(3)
N3 0.035(4) 0.060(5) 0.043(4) 0.019(4) 0.013(3) 0.008(3)
N4 0.053(5) 0.085(6) 0.056(5) 0.014(5) 0.016(4) 0.007(5)
N6 0.030(3) 0.060(5) 0.039(4) 0.023(4) 0.009(3) 0.012(3)
N7 0.093(7) 0.056(5) 0.044(5) 0.010(4) 0.036(5) 0.000(5)
N8 0.071(6) 0.122(8) 0.066(6) 0.028(6) 0.012(5) 0.053(6)
C1 0.062(6) 0.053(6) 0.068(7) 0.030(5) 0.026(5) 0.017(5)
C2 0.056(5) 0.049(6) 0.063(6) 0.020(5) 0.032(5) 0.019(5)
C3 0.064(6) 0.062(6) 0.068(6) 0.027(5) 0.036(5) 0.028(5)
C4 0.066(6) 0.066(7) 0.061(6) 0.028(5) 0.037(5) 0.023(5)
C5 0.050(5) 0.065(6) 0.066(6) 0.033(5) 0.021(5) 0.026(5)
C6 0.055(5) 0.041(5) 0.049(5) 0.009(4) 0.006(4) 0.016(4)
C7 0.048(5) 0.057(6) 0.048(5) 0.029(5) 0.017(4) 0.018(4)
C8 0.058(5) 0.052(6) 0.051(5) 0.028(5) 0.017(5) 0.017(5)
C9 0.051(5) 0.059(6) 0.056(6) 0.027(5) 0.007(4) 0.008(4)
C10 0.052(5) 0.064(7) 0.057(6) 0.038(6) 0.010(5) 0.007(5)
C11 0.043(5) 0.074(7) 0.065(6) 0.028(6) 0.014(5) 0.006(5)
C12 0.066(6) 0.056(6) 0.042(5) 0.016(5) 0.021(5) 0.013(5)
C13 0.059(5) 0.045(6) 0.063(6) 0.030(5) 0.027(5) 0.013(4)
C14 0.171(12) 0.059(7) 0.063(7) 0.035(6) 0.062(8) 0.037(7)
C17 0.119(10) 0.078(8) 0.115(10) 0.058(8) 0.041(8) 0.049(8)
C18 0.055(6) 0.064(7) 0.057(6) 0.035(6) 0.000(5) 0.012(5)
C19 0.066(6) 0.068(7) 0.053(6) 0.019(6) 0.015(5) 0.008(5)
C20 0.088(8) 0.110(10) 0.126(10) 0.047(9) 0.070(8) 0.025(7)
C21 0.059(6) 0.075(8) 0.086(8) 0.016(7) 0.009(6) 0.003(5)
C22 0.095(8) 0.081(8) 0.112(9) 0.062(8) 0.018(7) 0.012(7)
C23 0.058(6) 0.042(6) 0.064(7) 0.020(5) 0.017(5) 0.005(5)
C24 0.061(6) 0.072(7) 0.076(7) 0.045(6) 0.029(5) 0.019(5)
C25 0.124(11) 0.085(11) 0.188(16) 0.048(11) 0.080(12) -0.017(9)
C26 0.090(9) 0.209(17) 0.090(9) 0.051(10) 0.057(8) 0.001(10)
C27 0.076(9) 0.28(2) 0.205(17) 0.164(18) 0.057(10) 0.074(12)

loop_
_atom_type_symbol
_atom_type_description
_atom_type_scat_dispersion_real
_atom_type_scat_dispersion_imag
_atom_type_scat_source
C C 0.0033 0.0016 'International Tables Vol C Tables 4.2.6.8 and 6.1.1.4'
H H 0.0000 0.0000 'International Tables Vol C Tables 4.2.6.8 and 6.1.1.4'
N N 0.0061 0.0033 'International Tables Vol C Tables 4.2.6.8 and 6.1.1.4'
O O 0.0106 0.0060 'International Tables Vol C Tables 4.2.6.8 and 6.1.1.4'
Fe Fe 0.3463 0.8444 'International Tables Vol C Tables 4.2.6.8 and 6.1.1.4'
Er Er -0.2586 4.9576 'International Tables Vol C Tables 4.2.6.8 and 6.1.1.4'

loop_
_geom_angle_atom_site_label_1
_geom_angle_atom_site_label_2
_geom_angle_atom_site_label_3
_geom_angle
_geom_angle_site_symmetry_1
_geom_angle_site_symmetry_3
O4 Er1 O3 107.78(18) . .
O4 Er1 O5 96.01(18) . .
O3 Er1 O5 67.94(17) . .
O4 Er1 O1 66.50(17) . .
O3 Er1 O1 95.77(18) . .
O5 Er1 O1 152.04(17) . .
O4 Er1 O2 153.97(18) . .
O3 Er1 O2 92.75(19) . .
O5 Er1 O2 76.67(19) . .
O1 Er1 O2 128.44(19) . .
O4 Er1 O6 91.50(18) . .
O3 Er1 O6 154.87(18) . .
O5 Er1 O6 127.18(18) . .
O1 Er1 O6 76.92(18) . .
O2 Er1 O6 74.35(18) . .
O4 Er1 N1 132.38(18) . .
O3 Er1 N1 68.7(2) . .
O5 Er1 N1 122.47(19) . .
O1 Er1 N1 66.73(17) . .
O2 Er1 N1 69.6(2) . .
O6 Er1 N1 86.5(2) . .
O4 Er1 N2 69.26(17) . .
O3 Er1 N2 133.04(19) . .
O5 Er1 N2 65.95(19) . .
O1 Er1 N2 121.84(18) . .
O2 Er1 N2 85.10(19) . .
O6 Er1 N2 68.4(2) . .
N1 Er1 N2 148.5(2) . .
O4 Er1 Fe2 101.76(14) . 2_655
O3 Er1 Fe2 34.14(13) . 2_655
O5 Er1 Fe2 33.97(12) . 2_655
O1 Er1 Fe2 125.15(13) . 2_655
O2 Er1 Fe2 86.16(15) . 2_655
O6 Er1 Fe2 157.37(12) . 2_655
N1 Er1 Fe2 97.58(15) . 2_655
N2 Er1 Fe2 99.07(15) . 2_655
O4 Er1 Fe1 33.41(13) . .
O3 Er1 Fe1 99.85(12) . .
O5 Er1 Fe1 124.01(12) . .
O1 Er1 Fe1 33.59(11) . .
O2 Er1 Fe1 158.69(15) . .
O6 Er1 Fe1 87.32(12) . .
N1 Er1 Fe1 99.02(13) . .
N2 Er1 Fe1 98.39(13) . .
Fe2 Er1 Fe1 113.78(3) 2_655 .
O1 Fe1 O4 80.1(2) . .
O1 Fe1 O9 98.1(2) . .
O4 Fe1 O9 97.6(2) . .
O1 Fe1 O7 94.8(2) . .
O4 Fe1 O7 172.7(2) . .
O9 Fe1 O7 88.2(2) . .
O1 Fe1 N6 93.8(2) . .
O4 Fe1 N6 88.9(2) . .
O9 Fe1 N6 167.3(2) . .
O7 Fe1 N6 86.3(2) . .
O1 Fe1 N3 169.2(3) . .
O4 Fe1 N3 93.8(2) . .
O9 Fe1 N3 91.5(2) . .
O7 Fe1 N3 90.4(2) . .
N6 Fe1 N3 77.1(2) . .
O1 Fe1 Er1 41.21(15) . .
O4 Fe1 Er1 39.47(14) . .
O9 Fe1 Er1 105.80(16) . .
O7 Fe1 Er1 134.57(15) . .
N6 Fe1 Er1 86.19(16) . .
N3 Fe1 Er1 130.97(18) . .
O5 Fe2 O3 81.3(2) 2_655 2_655
O5 Fe2 O10 102.1(2) 2_655 .
O3 Fe2 O10 96.3(2) 2_655 .
O5 Fe2 O8 92.0(2) 2_655 .
O3 Fe2 O8 172.7(2) 2_655 .
O10 Fe2 O8 87.9(2) . .
O5 Fe2 N3 168.9(2) 2_655 .
O3 Fe2 N3 96.6(2) 2_655 .
O10 Fe2 N3 89.0(2) . .
O8 Fe2 N3 89.4(2) . .
O5 Fe2 N6 92.3(2) 2_655 .
O3 Fe2 N6 91.3(2) 2_655 .
O10 Fe2 N6 164.6(3) . .
O8 Fe2 N6 86.0(2) . .
N3 Fe2 N6 76.8(2) . .
O5 Fe2 Er1 41.00(15) 2_655 2_655
O3 Fe2 Er1 40.55(15) 2_655 2_655
O10 Fe2 Er1 105.41(19) . 2_655
O8 Fe2 Er1 132.52(16) . 2_655
N3 Fe2 Er1 135.09(18) . 2_655
N6 Fe2 Er1 89.10(18) . 2_655
C1 O1 Fe1 129.2(4) . .
C1 O1 Er1 125.6(4) . .
Fe1 O1 Er1 105.2(2) . .
C4 O2 Er1 116.2(4) . .
C4 O2 H21 108(6) . .
Er1 O2 H21 110(6) . .
C6 O3 Fe2 119.1(5) . 2_655
C6 O3 Er1 125.4(5) . .
Fe2 O3 Er1 105.3(2) 2_655 .
C7 O4 Fe1 121.2(4) . .
C7 O4 Er1 124.0(4) . .
Fe1 O4 Er1 107.1(2) . .
C10 O5 Fe2 128.7(5) . 2_655
C10 O5 Er1 126.1(5) . .
Fe2 O5 Er1 105.0(2) 2_655 .
C12 O6 Er1 116.7(5) . .
C12 O6 H61 106(6) . .
Er1 O6 H61 116(6) . .
C13 O7 Fe1 131.0(6) . .
C13 O8 Fe2 133.6(5) . .
C18 O9 Fe1 134.0(6) . .
C23 O10 Fe2 138.3(6) . .
C2 N1 C3 112.4(7) . .
C2 N1 C5 111.0(6) . .
C3 N1 C5 112.1(6) . .
C2 N1 Er1 105.0(5) . .
C3 N1 Er1 109.7(5) . .
C5 N1 Er1 106.1(4) . .
C8 N2 C9 110.9(6) . .
C8 N2 C11 109.5(6) . .
C9 N2 C11 112.0(6) . .
C8 N2 Er1 106.9(4) . .
C9 N2 Er1 105.7(4) . .
C11 N2 Er1 111.7(5) . .
N4 N3 Fe2 127.8(6) . .
N4 N3 Fe1 125.8(6) . .
Fe2 N3 Fe1 100.2(3) . .
N3 N4 N5B 161.7(13) . .
N3 N4 N5A 161.4(14) . .
N5B N4 N5A 37.0(10) . .
N7 N6 Fe1 117.4(6) . .
N7 N6 Fe2 118.0(5) . .
Fe1 N6 Fe2 99.8(3) . .
N8 N7 N6 177.1(9) . .
O1 C1 C2 108.1(6) . .
O1 C1 H1A 110.1 . .
C2 C1 H1A 110.1 . .
O1 C1 H1B 110.1 . .
C2 C1 H1B 110.1 . .
H1A C1 H1B 108.4 . .
N1 C2 C1 112.6(7) . .
N1 C2 H2A 109.1 . .
C1 C2 H2A 109.1 . .
N1 C2 H2B 109.1 . .
C1 C2 H2B 109.1 . .
H2A C2 H2B 107.8 . .
N1 C3 C4 112.0(7) . .
N1 C3 H3A 109.2 . .
C4 C3 H3A 109.2 . .
N1 C3 H3B 109.2 . .
C4 C3 H3B 109.2 . .
H3A C3 H3B 107.9 . .
O2 C4 C3 109.3(7) . .
O2 C4 H4A 109.8 . .
C3 C4 H4A 109.8 . .
O2 C4 H4B 109.8 . .
C3 C4 H4B 109.8 . .
H4A C4 H4B 108.3 . .
N1 C5 C6 111.7(7) . .
N1 C5 H5A 109.3 . .
C6 C5 H5A 109.3 . .
N1 C5 H5B 109.3 . .
C6 C5 H5B 109.3 . .
H5A C5 H5B 108.0 . .
O3 C6 C5 107.7(7) . .
O3 C6 H6A 110.2 . .
C5 C6 H6A 110.2 . .
O3 C6 H6B 110.2 . .
C5 C6 H6B 110.2 . .
H6A C6 H6B 108.5 . .
O4 C7 C8 110.1(6) . .
O4 C7 H7A 109.6 . .
C8 C7 H7A 109.6 . .
O4 C7 H7B 109.6 . .
C8 C7 H7B 109.6 . .
H7A C7 H7B 108.2 . .
N2 C8 C7 112.1(6) . .
N2 C8 H8A 109.2 . .
C7 C8 H8A 109.2 . .
N2 C8 H8B 109.2 . .
C7 C8 H8B 109.2 . .
H8A C8 H8B 107.9 . .
N2 C9 C10 110.6(6) . .
N2 C9 H9A 109.5 . .
C10 C9 H9A 109.5 . .
N2 C9 H9B 109.5 . .
C10 C9 H9B 109.5 . .
H9A C9 H9B 108.1 . .
O5 C10 C9 109.7(7) . .
O5 C10 H10A 109.7 . .
C9 C10 H10A 109.7 . .
O5 C10 H10B 109.7 . .
C9 C10 H10B 109.7 . .
H10A C10 H10B 108.2 . .
N2 C11 C12 110.7(7) . .
N2 C11 H11A 109.5 . .
C12 C11 H11A 109.5 . .
N2 C11 H11B 109.5 . .
C12 C11 H11B 109.5 . .
H11A C11 H11B 108.1 . .
O6 C12 C11 109.8(6) . .
O6 C12 H12A 109.7 . .
C11 C12 H12A 109.7 . .
O6 C12 H12B 109.7 . .
C11 C12 H12B 109.7 . .
H12A C12 H12B 108.2 . .
O7 C13 O8 124.1(7) . .
O7 C13 C14 118.3(8) . .
O8 C13 C14 117.5(7) . .
C16B C14 C17 120.6(13) . .
C16B C14 C15A 46.0(11) . .
C17 C14 C15A 125.6(12) . .
C16B C14 C13 117.8(12) . .
C17 C14 C13 115.6(7) . .
C15A C14 C13 113.6(11) . .
C16B C14 C15B 99.8(13) . .
C17 C14 C15B 94.2(11) . .
C15A C14 C15B 54.7(10) . .
C13 C14 C15B 100.7(10) . .
C16B C14 C16A 50.5(12) . .
C17 C14 C16A 98.5(11) . .
C15A C14 C16A 96.4(12) . .
C13 C14 C16A 98.0(10) . .
C15B C14 C16A 150.1(11) . .
C14 C15A H15A 109.5 . .
C14 C15A H15B 109.5 . .
H15A C15A H15B 109.5 . .
C14 C15A H15C 109.5 . .
H15A C15A H15C 109.5 . .
H15B C15A H15C 109.5 . .
C14 C16A H16A 109.5 . .
C14 C16A H16B 109.5 . .
H16A C16A H16B 109.5 . .
C14 C16A H16C 109.5 . .
H16A C16A H16C 109.5 . .
H16B C16A H16C 109.5 . .
C14 C15B H15D 109.5 . .
C14 C15B H15E 109.5 . .
H15D C15B H15E 109.5 . .
C14 C15B H15F 109.5 . .
H15D C15B H15F 109.5 . .
H15E C15B H15F 109.5 . .
C14 C16B H16D 109.5 . .
C14 C16B H16E 109.5 . .
H16D C16B H16E 109.5 . .
C14 C16B H16F 109.5 . .
H16D C16B H16F 109.5 . .
H16E C16B H16F 109.5 . .
C14 C17 H17A 109.5 . .
C14 C17 H17B 109.5 . .
H17A C17 H17B 109.5 . .
C14 C17 H17C 109.5 . .
H17A C17 H17C 109.5 . .
H17B C17 H17C 109.5 . .
O12 C18 O9 129.7(9) . .
O12 C18 C19 116.1(9) . .
O9 C18 C19 114.2(8) . .
C21 C19 C18 111.4(7) . .
C21 C19 C20 112.5(8) . .
C18 C19 C20 109.9(9) . .
C21 C19 C22 108.4(9) . .
C18 C19 C22 104.1(8) . .
C20 C19 C22 110.2(8) . .
C19 C20 H20A 109.5 . .
C19 C20 H20B 109.5 . .
H20A C20 H20B 109.5 . .
C19 C20 H20C 109.5 . .
H20A C20 H20C 109.5 . .
H20B C20 H20C 109.5 . .
C19 C21 H21A 109.5 . .
C19 C21 H21B 109.5 . .
H21A C21 H21B 109.5 . .
C19 C21 H21C 109.5 . .
H21A C21 H21C 109.5 . .
H21B C21 H21C 109.5 . .
C19 C22 H22A 109.5 . .
C19 C22 H22B 109.5 . .
H22A C22 H22B 109.5 . .
C19 C22 H22C 109.5 . .
H22A C22 H22C 109.5 . .
H22B C22 H22C 109.5 . .
O10 C23 O11 125.9(8) . .
O10 C23 C24 116.6(9) . .
O11 C23 C24 117.5(8) . .
C23 C24 C26 113.7(9) . .
C23 C24 C27 106.4(8) . .
C26 C24 C27 108.9(10) . .
C23 C24 C25 109.3(8) . .
C26 C24 C25 110.7(10) . .
C27 C24 C25 107.6(11) . .
C24 C25 H25A 109.5 . .
C24 C25 H25B 109.5 . .
H25A C25 H25B 109.5 . .
C24 C25 H25C 109.5 . .
H25A C25 H25C 109.5 . .
H25B C25 H25C 109.5 . .
C24 C26 H26A 109.5 . .
C24 C26 H26B 109.5 . .
H26A C26 H26B 109.5 . .
C24 C26 H26C 109.5 . .
H26A C26 H26C 109.5 . .
H26B C26 H26C 109.5 . .
C24 C27 H27A 109.5 . .
C24 C27 H27B 109.5 . .
H27A C27 H27B 109.5 . .
C24 C27 H27C 109.5 . .
H27A C27 H27C 109.5 . .
H27B C27 H27C 109.5 . .

loop_
_geom_bond_atom_site_label_1
_geom_bond_atom_site_label_2
_geom_bond_distance
_geom_bond_site_symmetry_2
Er1 O4 2.240(4) .
Er1 O3 2.268(5) .
Er1 O5 2.285(5) .
Er1 O1 2.299(5) .
Er1 O2 2.332(5) .
Er1 O6 2.377(6) .
Er1 N1 2.580(6) .
Er1 N2 2.583(6) .
Er1 Fe2 3.3642(14) 2_655
Er1 Fe1 3.3668(11) .
Fe1 O1 1.930(4) .
Fe1 O4 1.940(5) .
Fe1 O9 1.978(6) .
Fe1 O7 2.065(5) .
Fe1 N6 2.109(7) .
Fe1 N3 2.112(6) .
Fe2 O5 1.946(5) 2_655
Fe2 O3 1.957(5) 2_655
Fe2 O10 1.958(5) .
Fe2 O8 2.033(5) .
Fe2 N3 2.110(7) .
Fe2 N6 2.125(6) .
Fe2 Er1 3.3641(14) 2_655
O1 C1 1.451(9) .
O2 C4 1.451(10) .
O2 H21 0.91(4) .
O3 C6 1.441(9) .
O3 Fe2 1.957(5) 2_655
O4 C7 1.462(9) .
O5 C10 1.411(9) .
O5 Fe2 1.946(5) 2_655
O6 C12 1.405(9) .
O6 H61 0.88(4) .
O7 C13 1.259(9) .
O8 C13 1.260(9) .
O9 C18 1.281(11) .
O10 C23 1.262(10) .
O11 C23 1.289(10) .
O12 C18 1.256(10) .
N1 C2 1.479(10) .
N1 C3 1.488(9) .
N1 C5 1.499(10) .
N2 C8 1.466(9) .
N2 C9 1.467(9) .
N2 C11 1.471(11) .
N3 N4 1.182(9) .
N4 N5B 1.209(16) .
N4 N5A 1.209(19) .
N6 N7 1.232(11) .
N7 N8 1.217(11) .
C1 C2 1.515(10) .
C1 H1A 0.9900 .
C1 H1B 0.9900 .
C2 H2A 0.9900 .
C2 H2B 0.9900 .
C3 C4 1.495(11) .
C3 H3A 0.9900 .
C3 H3B 0.9900 .
C4 H4A 0.9900 .
C4 H4B 0.9900 .
C5 C6 1.510(11) .
C5 H5A 0.9900 .
C5 H5B 0.9900 .
C6 H6A 0.9900 .
C6 H6B 0.9900 .
C7 C8 1.495(9) .
C7 H7A 0.9900 .
C7 H7B 0.9900 .
C8 H8A 0.9900 .
C8 H8B 0.9900 .
C9 C10 1.508(12) .
C9 H9A 0.9900 .
C9 H9B 0.9900 .
C10 H10A 0.9900 .
C10 H10B 0.9900 .
C11 C12 1.538(12) .
C11 H11A 0.9900 .
C11 H11B 0.9900 .
C12 H12A 0.9900 .
C12 H12B 0.9900 .
C13 C14 1.508(11) .
C14 C16B 1.37(2) .
C14 C17 1.453(13) .
C14 C15A 1.49(2) .
C14 C15B 1.75(2) .
C14 C16A 1.76(2) .
C15A H15A 0.9800 .
C15A H15B 0.9800 .
C15A H15C 0.9800 .
C16A H16A 0.9800 .
C16A H16B 0.9800 .
C16A H16C 0.9800 .
C15B H15D 0.9800 .
C15B H15E 0.9800 .
C15B H15F 0.9800 .
C16B H16D 0.9800 .
C16B H16E 0.9800 .
C16B H16F 0.9800 .
C17 H17A 0.9800 .
C17 H17B 0.9800 .
C17 H17C 0.9800 .
C18 C19 1.557(13) .
C19 C21 1.524(13) .
C19 C20 1.559(12) .
C19 C22 1.573(14) .
C20 H20A 0.9800 .
C20 H20B 0.9800 .
C20 H20C 0.9800 .
C21 H21A 0.9800 .
C21 H21B 0.9800 .
C21 H21C 0.9800 .
C22 H22A 0.9800 .
C22 H22B 0.9800 .
C22 H22C 0.9800 .
C23 C24 1.501(12) .
C24 C26 1.504(13) .
C24 C27 1.541(14) .
C24 C25 1.544(15) .
C25 H25A 0.9800 .
C25 H25B 0.9800 .
C25 H25C 0.9800 .
C26 H26A 0.9800 .
C26 H26B 0.9800 .
C26 H26C 0.9800 .
C27 H27A 0.9800 .
C27 H27B 0.9800 .
C27 H27C 0.9800 .
